data_1540637
loop_
_publ_author_name
'Sroor, Farid'
'Hrib, Cristian'
'Edelmann, Frank'

_publ_section_title
;
 New Lanthanide Alkynylamidinates and Diiminophosphinates
;
_journal_issue 4
_journal_name_full Inorganics
_journal_page_first 429
_journal_paper_doi 10.3390/inorganics3040429
_journal_volume 3
_journal_year 2015
_chemical_formula_sum 'C56 H92 Cl2 N8 Nd2 O2'
_chemical_formula_weight 1268.76
_chemical_name_systematic
; 
 ? 
;
_space_group_IT_number 2
_symmetry_cell_setting triclinic
_symmetry_space_group_name_Hall '-P 1'
_symmetry_space_group_name_H-M 'P -1'
_atom_sites_solution_hydrogens geom
_atom_sites_solution_primary direct
_atom_sites_solution_secondary difmap
_audit_creation_method SHELXL-97
_cell_angle_alpha 82.53(3)
_cell_angle_beta 83.02(3)
_cell_angle_gamma 73.74(3)
_cell_formula_units_Z 1
_cell_length_a 10.049(2)
_cell_length_b 11.337(2)
_cell_length_c 14.471(3)
_cell_measurement_reflns_used 60585
_cell_measurement_temperature 153(2)
_cell_measurement_theta_max 29.74
_cell_measurement_theta_min 2.12
_cell_volume 1563.0(6)
_computing_cell_refinement 'STOE X-AREA'
_computing_data_collection 'STOE X-AREA'
_computing_data_reduction 'STOE X-RED'
_computing_molecular_graphics 'Bruker SHELXTL'
_computing_publication_material 'Bruker SHELXTL'
_computing_structure_refinement 'SHELXL-97 (Sheldrick, 1997)'
_computing_structure_solution 'SHELXS-97 (Sheldrick, 1990)'
_diffrn_ambient_temperature 153(2)
_diffrn_detector_area_resol_mean 6.67
_diffrn_measured_fraction_theta_full 0.988
_diffrn_measured_fraction_theta_max 0.988
_diffrn_measurement_device_type 'STOE IPDS 2T'
_diffrn_measurement_method 'rotation method'
_diffrn_radiation_monochromator graphite
_diffrn_radiation_source 'fine-focus sealed tube'
_diffrn_radiation_type MoK\a
_diffrn_radiation_wavelength 0.71073
_diffrn_reflns_av_R_equivalents 0.0916
_diffrn_reflns_av_sigmaI/netI 0.0608
_diffrn_reflns_limit_h_max 13
_diffrn_reflns_limit_h_min -13
_diffrn_reflns_limit_k_max 13
_diffrn_reflns_limit_k_min -15
_diffrn_reflns_limit_l_max 18
_diffrn_reflns_limit_l_min -19
_diffrn_reflns_number 17971
_diffrn_reflns_theta_full 29.17
_diffrn_reflns_theta_max 29.17
_diffrn_reflns_theta_min 2.45
_exptl_absorpt_coefficient_mu 1.771
_exptl_absorpt_correction_T_max 0.3338
_exptl_absorpt_correction_T_min 0.3176
_exptl_absorpt_correction_type sphere
_exptl_absorpt_process_details
;
Interpolation using  Int.Tab. Vol. C (1992) p. 523,Tab. 6.3.3.3
for values of muR in the range 0-2.5, and Int.Tab. Vol.II (1959)
p.302; Table 5.3.6 B for muR in the range 2.6-10.0.
The interpolation procedure of C.W.Dwiggins Jr (Acta Cryst.(1975)
A31,146-148) is used with some modification.
;
_exptl_crystal_colour colourless
_exptl_crystal_density_diffrn 1.348
_exptl_crystal_density_method 'not measured'
_exptl_crystal_description prism
_exptl_crystal_F_000 654
_exptl_crystal_size_max 0.46
_exptl_crystal_size_mid 0.34
_exptl_crystal_size_min 0.22
_exptl_crystal_size_rad 0.4600
_refine_diff_density_max 3.507
_refine_diff_density_min -2.740
_refine_diff_density_rms 0.179
_refine_ls_extinction_method none
_refine_ls_goodness_of_fit_ref 1.219
_refine_ls_hydrogen_treatment constr
_refine_ls_matrix_type full
_refine_ls_number_parameters 324
_refine_ls_number_reflns 8340
_refine_ls_number_restraints 0
_refine_ls_restrained_S_all 1.219
_refine_ls_R_factor_all 0.0589
_refine_ls_R_factor_gt 0.0547
_refine_ls_shift/su_max 0.001
_refine_ls_shift/su_mean 0.000
_refine_ls_structure_factor_coef Fsqd
_refine_ls_weighting_details 'calc w=1/[\s^2^(Fo^2^)+(0.0376P)^2^+14.1364P] where P=(Fo^2^+2Fc^2^)/3'
_refine_ls_weighting_scheme calc
_refine_ls_wR_factor_gt 0.1647
_refine_ls_wR_factor_ref 0.1663
_reflns_number_gt 8022
_reflns_number_total 8340
_reflns_threshold_expression >2sigma(I)
_cod_data_source_file IP407.CIF
_cod_data_source_block ip407
_cod_original_cell_volume 1562.9(5)
_cod_original_sg_symbol_H-M P-1
_cod_database_code 1540637

loop_
_symmetry_equiv_pos_as_xyz
'x, y, z'
'-x, -y, -z'

loop_
_atom_site_label
_atom_site_type_symbol
_atom_site_fract_x
_atom_site_fract_y
_atom_site_fract_z
_atom_site_U_iso_or_equiv
_atom_site_adp_type
_atom_site_occupancy
_atom_site_symmetry_multiplicity
_atom_site_calc_flag
_atom_site_refinement_flags
Cl Cl 0.43289(17) 0.87781(13) 0.50358(11) 0.0273(3) Uani 1 1 d .
Nd Nd 0.57592(3) 0.92247(2) 0.64373(2) 0.01825(10) Uani 1 1 d .
O O 0.8180(5) 0.8847(5) 0.5649(3) 0.0325(10) Uani 1 1 d .
N1 N 0.5175(5) 1.1061(4) 0.7322(4) 0.0243(10) Uani 1 1 d .
N2 N 0.3640(5) 0.9909(4) 0.7443(4) 0.0243(10) Uani 1 1 d .
N3 N 0.6430(6) 0.6934(4) 0.6716(4) 0.0281(11) Uani 1 1 d .
N4 N 0.6991(5) 0.8006(4) 0.7766(4) 0.0227(9) Uani 1 1 d .
C1 C 0.3848(6) 1.1016(5) 0.7457(4) 0.0233(11) Uani 1 1 d .
C2 C 0.2701(7) 1.2110(6) 0.7536(5) 0.0317(13) Uani 1 1 d .
C3 C 0.1744(8) 1.3001(6) 0.7569(5) 0.0352(15) Uani 1 1 d .
C4 C 0.0583(9) 1.4065(7) 0.7605(6) 0.0460(19) Uani 1 1 d .
H4 H -0.0280 1.3927 0.7972 0.055 Uiso 1 1 calc R
C5 C 0.0347(10) 1.5037(7) 0.6778(6) 0.048(2) Uani 1 1 d .
H5A H 0.1030 1.4912 0.6222 0.058 Uiso 1 1 calc R
H5B H -0.0626 1.5439 0.6637 0.058 Uiso 1 1 calc R
C6 C 0.0805(10) 1.5324(7) 0.7629(7) 0.049(2) Uani 1 1 d .
H6A H 0.0118 1.5906 0.8020 0.059 Uiso 1 1 calc R
H6B H 0.1775 1.5378 0.7605 0.059 Uiso 1 1 calc R
C7 C 0.5487(7) 1.2255(5) 0.7260(5) 0.0281(12) Uani 1 1 d .
H7 H 0.4847 1.2867 0.6840 0.034 Uiso 1 1 calc R
C8 C 0.5292(9) 1.2728(7) 0.8227(6) 0.0399(16) Uani 1 1 d .
H8A H 0.4302 1.2937 0.8451 0.060 Uiso 1 1 calc R
H8B H 0.5634 1.3464 0.8182 0.060 Uiso 1 1 calc R
H8C H 0.5815 1.2084 0.8667 0.060 Uiso 1 1 calc R
C9 C 0.6980(8) 1.2114(6) 0.6845(5) 0.0340(14) Uani 1 1 d .
H9A H 0.7613 1.1514 0.7252 0.051 Uiso 1 1 calc R
H9B H 0.7194 1.2913 0.6790 0.051 Uiso 1 1 calc R
H9C H 0.7096 1.1823 0.6223 0.051 Uiso 1 1 calc R
C10 C 0.2248(7) 0.9732(6) 0.7726(5) 0.0284(12) Uani 1 1 d .
H10 H 0.1541 1.0409 0.7398 0.034 Uiso 1 1 calc R
C11 C 0.1906(8) 0.9751(8) 0.8781(5) 0.0410(16) Uani 1 1 d .
H11A H 0.2590 0.9082 0.9105 0.062 Uiso 1 1 calc R
H11B H 0.0973 0.9636 0.8954 0.062 Uiso 1 1 calc R
H11C H 0.1935 1.0546 0.8963 0.062 Uiso 1 1 calc R
C12 C 0.2240(8) 0.8499(6) 0.7422(5) 0.0345(14) Uani 1 1 d .
H12A H 0.2387 0.8530 0.6738 0.052 Uiso 1 1 calc R
H12B H 0.1341 0.8331 0.7634 0.052 Uiso 1 1 calc R
H12C H 0.2986 0.7842 0.7699 0.052 Uiso 1 1 calc R
C21 C 0.6792(6) 0.6947(5) 0.7561(4) 0.0216(10) Uani 1 1 d .
C22 C 0.6983(7) 0.5869(6) 0.8251(5) 0.0280(12) Uani 1 1 d .
C23 C 0.7148(8) 0.5012(6) 0.8833(5) 0.0326(13) Uani 1 1 d .
C24 C 0.7326(10) 0.4010(7) 0.9568(6) 0.047(2) Uani 1 1 d .
H24 H 0.7197 0.3224 0.9398 0.056 Uiso 1 1 calc R
C25 C 0.6910(18) 0.4251(13) 1.0535(8) 0.101(6) Uani 1 1 d .
H25A H 0.6518 0.5122 1.0667 0.121 Uiso 1 1 calc R
H25B H 0.6494 0.3654 1.0946 0.121 Uiso 1 1 calc R
C26 C 0.8358(15) 0.3859(11) 1.0242(8) 0.076(4) Uani 1 1 d .
H26A H 0.8874 0.3008 1.0460 0.091 Uiso 1 1 calc R
H26B H 0.8898 0.4478 1.0181 0.091 Uiso 1 1 calc R
C27 C 0.6269(7) 0.5801(5) 0.6429(5) 0.0301(13) Uani 1 1 d .
H27 H 0.6808 0.5090 0.6836 0.036 Uiso 1 1 calc R
C28 C 0.4760(9) 0.5760(6) 0.6543(6) 0.0406(17) Uani 1 1 d .
H28A H 0.4405 0.5793 0.7203 0.061 Uiso 1 1 calc R
H28B H 0.4696 0.4993 0.6331 0.061 Uiso 1 1 calc R
H28C H 0.4204 0.6468 0.6168 0.061 Uiso 1 1 calc R
C29 C 0.6869(9) 0.5655(7) 0.5427(5) 0.0404(17) Uani 1 1 d .
H29A H 0.6366 0.6350 0.5015 0.061 Uiso 1 1 calc R
H29B H 0.6774 0.4881 0.5245 0.061 Uiso 1 1 calc R
H29C H 0.7856 0.5637 0.5370 0.061 Uiso 1 1 calc R
C30 C 0.7241(7) 0.8123(5) 0.8716(5) 0.0281(13) Uani 1 1 d .
H30 H 0.7785 0.7298 0.8991 0.034 Uiso 1 1 calc R
C31 C 0.8124(9) 0.9024(8) 0.8661(5) 0.0430(18) Uani 1 1 d .
H31A H 0.9009 0.8707 0.8292 0.064 Uiso 1 1 calc R
H31B H 0.8306 0.9119 0.9294 0.064 Uiso 1 1 calc R
H31C H 0.7627 0.9827 0.8362 0.064 Uiso 1 1 calc R
C32 C 0.5923(8) 0.8534(8) 0.9340(5) 0.0414(17) Uani 1 1 d .
H32A H 0.5370 0.9337 0.9076 0.062 Uiso 1 1 calc R
H32B H 0.6155 0.8609 0.9964 0.062 Uiso 1 1 calc R
H32C H 0.5386 0.7926 0.9386 0.062 Uiso 1 1 calc R
C41 C 0.9484(7) 0.8453(7) 0.6078(5) 0.0339(14) Uani 1 1 d .
H41A H 0.9477 0.7758 0.6568 0.041 Uiso 1 1 calc R
H41B H 0.9643 0.9141 0.6366 0.041 Uiso 1 1 calc R
C42 C 1.0606(8) 0.8050(8) 0.5296(6) 0.0426(17) Uani 1 1 d .
H42A H 1.1379 0.7360 0.5525 0.051 Uiso 1 1 calc R
H42B H 1.0982 0.8744 0.5004 0.051 Uiso 1 1 calc R
C43 C 0.9822(8) 0.7639(8) 0.4615(6) 0.0420(17) Uani 1 1 d .
H43A H 1.0278 0.7686 0.3970 0.050 Uiso 1 1 calc R
H43B H 0.9752 0.6787 0.4805 0.050 Uiso 1 1 calc R
C44 C 0.8407(8) 0.8564(8) 0.4690(5) 0.0396(16) Uani 1 1 d .
H44A H 0.8399 0.9317 0.4257 0.047 Uiso 1 1 calc R
H44B H 0.7678 0.8203 0.4540 0.047 Uiso 1 1 calc R

loop_
_atom_site_aniso_label
_atom_site_aniso_U_11
_atom_site_aniso_U_22
_atom_site_aniso_U_33
_atom_site_aniso_U_23
_atom_site_aniso_U_13
_atom_site_aniso_U_12
Cl 0.0348(7) 0.0219(6) 0.0281(7) 0.0039(5) -0.0095(6) -0.0124(5)
Nd 0.01938(15) 0.01405(13) 0.02003(16) -0.00153(9) -0.00123(10) -0.00271(9)
O 0.022(2) 0.042(3) 0.027(2) -0.0008(19) -0.0009(17) -0.0009(19)
N1 0.024(2) 0.020(2) 0.030(3) -0.0033(18) 0.0008(19) -0.0085(18)
N2 0.024(2) 0.018(2) 0.030(3) -0.0023(18) 0.0006(19) -0.0046(18)
N3 0.042(3) 0.015(2) 0.026(3) -0.0034(17) -0.009(2) -0.003(2)
N4 0.026(2) 0.018(2) 0.024(2) -0.0030(17) -0.0044(18) -0.0045(17)
C1 0.022(3) 0.021(2) 0.023(3) -0.0060(19) 0.003(2) 0.000(2)
C2 0.029(3) 0.030(3) 0.034(3) -0.006(2) 0.003(2) -0.004(2)
C3 0.031(3) 0.023(3) 0.043(4) -0.006(3) 0.001(3) 0.004(2)
C4 0.049(5) 0.037(4) 0.043(4) -0.012(3) 0.011(3) 0.000(3)
C5 0.050(5) 0.041(4) 0.044(4) -0.012(3) -0.008(4) 0.011(3)
C6 0.051(5) 0.031(3) 0.063(6) -0.019(3) -0.016(4) 0.006(3)
C7 0.034(3) 0.021(3) 0.031(3) -0.005(2) 0.002(2) -0.012(2)
C8 0.054(5) 0.029(3) 0.040(4) -0.015(3) 0.006(3) -0.015(3)
C9 0.036(3) 0.029(3) 0.040(4) -0.007(3) 0.004(3) -0.014(3)
C10 0.024(3) 0.034(3) 0.028(3) -0.002(2) 0.002(2) -0.012(2)
C11 0.040(4) 0.054(4) 0.035(4) -0.010(3) 0.009(3) -0.025(3)
C12 0.032(3) 0.036(3) 0.038(4) -0.007(3) 0.001(3) -0.014(3)
C21 0.021(2) 0.013(2) 0.028(3) -0.0027(19) -0.003(2) 0.0007(18)
C22 0.034(3) 0.023(3) 0.027(3) -0.002(2) -0.004(2) -0.008(2)
C23 0.041(4) 0.029(3) 0.029(3) 0.001(2) -0.008(3) -0.012(3)
C24 0.071(6) 0.031(3) 0.042(4) 0.012(3) -0.021(4) -0.021(4)
C25 0.137(14) 0.076(8) 0.048(7) 0.026(6) 0.014(7) 0.016(8)
C26 0.096(9) 0.071(7) 0.068(7) 0.037(6) -0.049(7) -0.037(7)
C27 0.040(4) 0.018(2) 0.033(3) -0.005(2) -0.010(3) -0.005(2)
C28 0.051(4) 0.023(3) 0.052(5) -0.003(3) -0.007(3) -0.015(3)
C29 0.055(5) 0.030(3) 0.038(4) -0.015(3) -0.005(3) -0.009(3)
C30 0.030(3) 0.015(2) 0.032(3) -0.006(2) -0.010(2) 0.010(2)
C31 0.051(5) 0.061(5) 0.029(4) -0.010(3) -0.003(3) -0.032(4)
C32 0.037(4) 0.047(4) 0.033(4) -0.014(3) 0.004(3) 0.002(3)
C41 0.020(3) 0.043(4) 0.035(4) -0.003(3) -0.001(2) -0.004(3)
C42 0.026(3) 0.055(5) 0.046(4) -0.015(3) 0.003(3) -0.008(3)
C43 0.027(3) 0.052(4) 0.047(4) -0.016(3) 0.002(3) -0.008(3)
C44 0.031(3) 0.058(4) 0.028(3) -0.006(3) -0.001(3) -0.010(3)

loop_
_atom_type_symbol
_atom_type_description
_atom_type_scat_dispersion_real
_atom_type_scat_dispersion_imag
_atom_type_scat_source
C C 0.0033 0.0016 'International Tables Vol C Tables 4.2.6.8 and 6.1.1.4'
H H 0.0000 0.0000 'International Tables Vol C Tables 4.2.6.8 and 6.1.1.4'
N N 0.0061 0.0033 'International Tables Vol C Tables 4.2.6.8 and 6.1.1.4'
O O 0.0106 0.0060 'International Tables Vol C Tables 4.2.6.8 and 6.1.1.4'
Cl Cl 0.1484 0.1585 'International Tables Vol C Tables 4.2.6.8 and 6.1.1.4'
Nd Nd -0.1943 3.0179 'International Tables Vol C Tables 4.2.6.8 and 6.1.1.4'

loop_
_geom_angle_atom_site_label_1
_geom_angle_atom_site_label_2
_geom_angle_atom_site_label_3
_geom_angle
_geom_angle_site_symmetry_3
Nd Cl Nd 106.85(5) 2_676
N2 Nd N4 91.56(17) .
N2 Nd N1 54.95(17) .
N4 Nd N1 88.55(16) .
N2 Nd N3 105.47(19) .
N4 Nd N3 54.74(16) .
N1 Nd N3 139.93(17) .
N2 Nd O 164.94(17) .
N4 Nd O 82.40(17) .
N1 Nd O 110.87(17) .
N3 Nd O 82.31(19) .
N2 Nd Cl 92.75(13) .
N4 Nd Cl 136.57(11) .
N1 Nd Cl 128.07(13) .
N3 Nd Cl 82.57(13) .
O Nd Cl 101.13(12) .
N2 Nd C1 28.26(17) .
N4 Nd C1 97.32(17) .
N1 Nd C1 28.43(17) .
N3 Nd C1 130.77(19) .
O Nd C1 138.76(18) .
Cl Nd C1 106.44(13) .
N2 Nd C21 95.32(17) .
N4 Nd C21 27.97(15) .
N1 Nd C21 113.37(17) .
N3 Nd C21 27.43(16) .
O Nd C21 85.82(16) .
Cl Nd C21 108.62(12) .
C1 Nd C21 112.79(17) .
N2 Nd Cl 104.70(12) 2_676
N4 Nd Cl 146.09(12) 2_676
N1 Nd Cl 77.50(13) 2_676
N3 Nd Cl 141.83(13) 2_676
O Nd Cl 74.27(12) 2_676
Cl Nd Cl 73.15(5) 2_676
C1 Nd Cl 85.00(13) 2_676
C21 Nd Cl 159.85(12) 2_676
C44 O C41 110.0(5) .
C44 O Nd 118.3(4) .
C41 O Nd 128.2(4) .
C1 N1 C7 119.3(5) .
C1 N1 Nd 89.7(3) .
C7 N1 Nd 139.0(4) .
C1 N2 C10 119.6(5) .
C1 N2 Nd 92.2(4) .
C10 N2 Nd 144.1(4) .
C21 N3 C27 120.1(5) .
C21 N3 Nd 92.5(3) .
C27 N3 Nd 145.0(4) .
C21 N4 C30 119.7(5) .
C21 N4 Nd 92.8(3) .
C30 N4 Nd 140.6(3) .
N2 C1 N1 115.9(5) .
N2 C1 C2 121.5(6) .
N1 C1 C2 122.4(6) .
N2 C1 Nd 59.5(3) .
N1 C1 Nd 61.9(3) .
C2 C1 Nd 153.0(4) .
C3 C2 C1 177.5(8) .
C2 C3 C4 179.2(9) .
C3 C4 C6 120.2(8) .
C3 C4 C5 120.5(7) .
C6 C4 C5 58.2(6) .
C6 C5 C4 60.8(6) .
C5 C6 C4 61.0(6) .
N1 C7 C9 108.8(5) .
N1 C7 C8 111.1(5) .
C9 C7 C8 109.8(6) .
N2 C10 C12 107.5(5) .
N2 C10 C11 110.8(5) .
C12 C10 C11 110.8(6) .
N3 C21 N4 117.1(5) .
N3 C21 C22 122.3(5) .
N4 C21 C22 120.6(5) .
N3 C21 Nd 60.0(3) .
N4 C21 Nd 59.2(3) .
C22 C21 Nd 166.1(4) .
C23 C22 C21 177.8(7) .
C22 C23 C24 177.6(8) .
C23 C24 C25 120.4(8) .
C23 C24 C26 120.3(8) .
C25 C24 C26 58.4(9) .
C26 C25 C24 61.5(8) .
C25 C26 C24 60.1(8) .
N3 C27 C29 110.1(6) .
N3 C27 C28 112.2(6) .
C29 C27 C28 110.3(6) .
N4 C30 C32 113.1(6) .
N4 C30 C31 107.9(6) .
C32 C30 C31 110.7(6) .
O C41 C42 106.0(6) .
C41 C42 C43 102.3(6) .
C44 C43 C42 102.5(6) .
O C44 C43 105.1(6) .

loop_
_geom_bond_atom_site_label_1
_geom_bond_atom_site_label_2
_geom_bond_distance
_geom_bond_site_symmetry_2
Cl Nd 2.7961(16) .
Cl Nd 2.8908(17) 2_676
Nd N2 2.423(5) .
Nd N4 2.464(5) .
Nd N1 2.478(5) .
Nd N3 2.484(5) .
Nd O 2.504(5) .
Nd C1 2.810(5) .
Nd C21 2.865(5) .
Nd Cl 2.8908(17) 2_676
O C44 1.443(9) .
O C41 1.449(8) .
N1 C1 1.338(8) .
N1 C7 1.463(7) .
N2 C1 1.332(7) .
N2 C10 1.470(8) .
N3 C21 1.321(8) .
N3 C27 1.456(7) .
N4 C21 1.345(7) .
N4 C30 1.456(8) .
C1 C2 1.444(8) .
C2 C3 1.186(9) .
C3 C4 1.425(10) .
C4 C6 1.510(12) .
C4 C5 1.511(12) .
C5 C6 1.469(12) .
C7 C9 1.520(9) .
C7 C8 1.534(9) .
C10 C12 1.521(9) .
C10 C11 1.526(10) .
C21 C22 1.458(8) .
C22 C23 1.188(9) .
C23 C24 1.439(9) .
C24 C25 1.450(15) .
C24 C26 1.470(12) .
C25 C26 1.425(19) .
C27 C29 1.513(10) .
C27 C28 1.519(11) .
C30 C32 1.503(10) .
C30 C31 1.519(10) .
C41 C42 1.516(10) .
C42 C43 1.524(11) .
C43 C44 1.513(10) .

loop_
_geom_torsion_atom_site_label_1
_geom_torsion_atom_site_label_2
_geom_torsion_atom_site_label_3
_geom_torsion_atom_site_label_4
_geom_torsion
_geom_torsion_site_symmetry_1
_geom_torsion_site_symmetry_4
Nd Cl Nd N2 104.53(13) 2_676 .
Nd Cl Nd N4 -160.29(18) 2_676 .
Nd Cl Nd N1 58.37(17) 2_676 .
Nd Cl Nd N3 -150.22(15) 2_676 .
Nd Cl Nd O -69.61(13) 2_676 .
Nd Cl Nd C1 79.38(14) 2_676 .
Nd Cl Nd C21 -158.92(13) 2_676 .
Nd Cl Nd Cl 0.0 2_676 2_676
N2 Nd O C44 -153.6(6) . .
N4 Nd O C44 139.3(5) . .
N1 Nd O C44 -135.1(5) . .
N3 Nd O C44 84.1(5) . .
Cl Nd O C44 3.2(5) . .
C1 Nd O C44 -128.2(5) . .
C21 Nd O C44 111.4(5) . .
Cl Nd O C44 -65.5(5) 2_676 .
N2 Nd O C41 49.8(9) . .
N4 Nd O C41 -17.2(5) . .
N1 Nd O C41 68.3(6) . .
N3 Nd O C41 -72.5(5) . .
Cl Nd O C41 -153.3(5) . .
C1 Nd O C41 75.2(6) . .
C21 Nd O C41 -45.2(5) . .
Cl Nd O C41 137.9(5) 2_676 .
N2 Nd N1 C1 -15.4(3) . .
N4 Nd N1 C1 -108.3(4) . .
N3 Nd N1 C1 -86.3(4) . .
O Nd N1 C1 170.4(3) . .
Cl Nd N1 C1 46.2(4) . .
C21 Nd N1 C1 -95.1(4) . .
Cl Nd N1 C1 102.8(3) 2_676 .
N2 Nd N1 C7 -153.1(7) . .
N4 Nd N1 C7 114.0(6) . .
N3 Nd N1 C7 136.1(6) . .
O Nd N1 C7 32.7(6) . .
Cl Nd N1 C7 -91.4(6) . .
C1 Nd N1 C7 -137.7(8) . .
C21 Nd N1 C7 127.3(6) . .
Cl Nd N1 C7 -34.8(6) 2_676 .
N4 Nd N2 C1 102.6(4) . .
N1 Nd N2 C1 15.5(3) . .
N3 Nd N2 C1 156.4(3) . .
O Nd N2 C1 36.7(8) . .
Cl Nd N2 C1 -120.6(3) . .
C21 Nd N2 C1 130.4(4) . .
Cl Nd N2 C1 -47.3(4) 2_676 .
N4 Nd N2 C10 -103.8(7) . .
N1 Nd N2 C10 169.1(7) . .
N3 Nd N2 C10 -50.1(7) . .
O Nd N2 C10 -169.7(6) . .
Cl Nd N2 C10 33.0(7) . .
C1 Nd N2 C10 153.6(9) . .
C21 Nd N2 C10 -76.0(7) . .
Cl Nd N2 C10 106.3(7) 2_676 .
N2 Nd N3 C21 -71.1(4) . .
N4 Nd N3 C21 9.7(3) . .
N1 Nd N3 C21 -17.7(5) . .
O Nd N3 C21 95.8(4) . .
Cl Nd N3 C21 -161.9(4) . .
C1 Nd N3 C21 -56.5(5) . .
Cl Nd N3 C21 147.8(3) 2_676 .
N2 Nd N3 C27 88.8(8) . .
N4 Nd N3 C27 169.5(9) . .
N1 Nd N3 C27 142.2(7) . .
O Nd N3 C27 -104.4(8) . .
Cl Nd N3 C27 -2.0(8) . .
C1 Nd N3 C27 103.3(8) . .
C21 Nd N3 C27 159.9(11) . .
Cl Nd N3 C27 -52.3(9) 2_676 .
N2 Nd N4 C21 98.4(4) . .
N1 Nd N4 C21 153.3(4) . .
N3 Nd N4 C21 -9.5(3) . .
O Nd N4 C21 -95.4(4) . .
Cl Nd N4 C21 2.8(4) . .
C1 Nd N4 C21 126.2(4) . .
Cl Nd N4 C21 -141.9(3) 2_676 .
N2 Nd N4 C30 -48.9(7) . .
N1 Nd N4 C30 6.0(7) . .
N3 Nd N4 C30 -156.8(7) . .
O Nd N4 C30 117.2(7) . .
Cl Nd N4 C30 -144.6(6) . .
C1 Nd N4 C30 -21.1(7) . .
C21 Nd N4 C30 -147.3(9) . .
Cl Nd N4 C30 70.8(7) 2_676 .
C10 N2 C1 N1 170.7(5) . .
Nd N2 C1 N1 -26.7(5) . .
C10 N2 C1 C2 -14.2(9) . .
Nd N2 C1 C2 148.4(5) . .
C10 N2 C1 Nd -162.5(6) . .
C7 N1 C1 N2 175.7(5) . .
Nd N1 C1 N2 26.1(5) . .
C7 N1 C1 C2 0.6(9) . .
Nd N1 C1 C2 -149.0(6) . .
C7 N1 C1 Nd 149.6(6) . .
N4 Nd C1 N2 -79.6(4) . .
N1 Nd C1 N2 -152.7(6) . .
N3 Nd C1 N2 -30.7(4) . .
O Nd C1 N2 -166.4(3) . .
Cl Nd C1 N2 63.7(4) . .
C21 Nd C1 N2 -55.3(4) . .
Cl Nd C1 N2 134.5(4) 2_676 .
N2 Nd C1 N1 152.7(6) . .
N4 Nd C1 N1 73.1(4) . .
N3 Nd C1 N1 122.0(4) . .
O Nd C1 N1 -13.7(5) . .
Cl Nd C1 N1 -143.6(3) . .
C21 Nd C1 N1 97.3(4) . .
Cl Nd C1 N1 -72.9(3) 2_676 .
N2 Nd C1 C2 -100.5(11) . .
N4 Nd C1 C2 179.9(10) . .
N1 Nd C1 C2 106.8(11) . .
N3 Nd C1 C2 -131.2(10) . .
O Nd C1 C2 93.1(10) . .
Cl Nd C1 C2 -36.8(10) . .
C21 Nd C1 C2 -155.8(10) . .
Cl Nd C1 C2 34.0(10) 2_676 .
N2 C1 C2 C3 -63(19) . .
N1 C1 C2 C3 111(19) . .
Nd C1 C2 C3 21(19) . .
C1 C2 C3 C4 43(84) . .
C2 C3 C4 C6 -162(100) . .
C2 C3 C4 C5 -93(74) . .
C3 C4 C5 C6 -108.8(10) . .
C3 C4 C6 C5 109.2(9) . .
C1 N1 C7 C9 -164.4(6) . .
Nd N1 C7 C9 -35.0(9) . .
C1 N1 C7 C8 74.6(8) . .
Nd N1 C7 C8 -156.0(5) . .
C1 N2 C10 C12 166.7(6) . .
Nd N2 C10 C12 17.5(9) . .
C1 N2 C10 C11 -72.1(7) . .
Nd N2 C10 C11 138.7(6) . .
C27 N3 C21 N4 176.8(6) . .
Nd N3 C21 N4 -16.4(6) . .
C27 N3 C21 C22 -2.8(10) . .
Nd N3 C21 C22 164.0(5) . .
C27 N3 C21 Nd -166.8(7) . .
C30 N4 C21 N3 173.3(6) . .
Nd N4 C21 N3 16.5(6) . .
C30 N4 C21 C22 -7.1(8) . .
Nd N4 C21 C22 -163.9(5) . .
C30 N4 C21 Nd 156.8(6) . .
N2 Nd C21 N3 113.7(4) . .
N4 Nd C21 N3 -163.0(6) . .
N1 Nd C21 N3 167.7(4) . .
O Nd C21 N3 -81.3(4) . .
Cl Nd C21 N3 19.0(4) . .
C1 Nd C21 N3 136.7(4) . .
Cl Nd C21 N3 -72.7(5) 2_676 .
N2 Nd C21 N4 -83.3(4) . .
N1 Nd C21 N4 -29.3(4) . .
N3 Nd C21 N4 163.0(6) . .
O Nd C21 N4 81.7(4) . .
Cl Nd C21 N4 -178.0(3) . .
C1 Nd C21 N4 -60.2(4) . .
Cl Nd C21 N4 90.3(5) 2_676 .
N2 Nd C21 C22 10.0(17) . .
N4 Nd C21 C22 93.2(18) . .
N1 Nd C21 C22 63.9(17) . .
N3 Nd C21 C22 -103.8(18) . .
O Nd C21 C22 174.9(17) . .
Cl Nd C21 C22 -84.8(17) . .
C1 Nd C21 C22 33.0(18) . .
Cl Nd C21 C22 -176.5(15) 2_676 .
N3 C21 C22 C23 -180(100) . .
N4 C21 C22 C23 1(21) . .
Nd C21 C22 C23 -84(21) . .
C21 C22 C23 C24 35(36) . .
C22 C23 C24 C25 1(20) . .
C22 C23 C24 C26 -68(20) . .
C23 C24 C25 C26 -108.9(10) . .
C23 C24 C26 C25 109.3(11) . .
C21 N3 C27 C29 -139.3(6) . .
Nd N3 C27 C29 64.1(10) . .
C21 N3 C27 C28 97.4(7) . .
Nd N3 C27 C28 -59.1(10) . .
C21 N4 C30 C32 -85.9(7) . .
Nd N4 C30 C32 55.8(9) . .
C21 N4 C30 C31 151.3(6) . .
Nd N4 C30 C31 -67.1(8) . .
C44 O C41 C42 7.4(8) . .
Nd O C41 C42 165.6(5) . .
O C41 C42 C43 -27.8(8) . .
C41 C42 C43 C44 36.9(8) . .
C41 O C44 C43 16.4(8) . .
Nd O C44 C43 -144.2(5) . .
C42 C43 C44 O -33.2(8) . .
